data_7126750
loop_
_publ_author_name
'Li, Maizhan'
'Zhou, Wei'

_publ_section_title
;
 Highly enantioselective [3+2] cycloadditions of terminal allenoates with
 \b-trifluoromethyl \a,\b-enones.
;
_journal_issue 62
_journal_name_full 'Chemical communications (Cambridge, England)'
_journal_page_first 8842
_journal_page_last 8845
_journal_paper_doi 10.1039/d0cc02876b
_journal_volume 56
_journal_year 2020
_chemical_absolute_configuration ad
_chemical_formula_sum 'C14 H13 F3 O3 S'
_chemical_formula_weight 318.30
_space_group_IT_number 19
_space_group_name_Hall 'P 2ac 2ab'
_space_group_name_H-M_alt 'P 21 21 21'
_symmetry_cell_setting orthorhombic
_symmetry_space_group_name_H-M 'P 21 21 21'
_atom_sites_solution_hydrogens geom
_atom_sites_solution_primary direct
_atom_sites_solution_secondary difmap
_audit_creation_method SHELXL-97
_audit_update_record
;
2016-09-11 deposited with the CCDC.	2020-06-22 downloaded from the CCDC.
;
_cell_angle_alpha 90.00
_cell_angle_beta 90.00
_cell_angle_gamma 90.00
_cell_formula_units_Z 4
_cell_length_a 9.8802(4)
_cell_length_b 10.6122(4)
_cell_length_c 13.9723(5)
_cell_measurement_reflns_used 8280
_cell_measurement_temperature 296(2)
_cell_measurement_theta_max 25.37
_cell_measurement_theta_min 2.41
_cell_volume 1465.00(10)
_computing_structure_refinement 'SHELXL-97 (Sheldrick, 2008)'
_computing_structure_solution 'SHELXS-97 (Sheldrick, 2008)'
_diffrn_ambient_temperature 296(2)
_diffrn_measured_fraction_theta_full 1.000
_diffrn_measured_fraction_theta_max 1.000
_diffrn_measurement_device_type 'Bruker Smart Apex II CCD'
_diffrn_radiation_monochromator graphite
_diffrn_radiation_source 'fine-focus sealed tube'
_diffrn_radiation_type MoK\a
_diffrn_radiation_wavelength 0.71073
_diffrn_reflns_av_R_equivalents 0.0291
_diffrn_reflns_av_sigmaI/netI 0.0158
_diffrn_reflns_limit_h_max 11
_diffrn_reflns_limit_h_min -11
_diffrn_reflns_limit_k_max 12
_diffrn_reflns_limit_k_min -12
_diffrn_reflns_limit_l_max 16
_diffrn_reflns_limit_l_min -15
_diffrn_reflns_number 17085
_diffrn_reflns_theta_full 24.98
_diffrn_reflns_theta_max 24.98
_diffrn_reflns_theta_min 2.41
_exptl_absorpt_coefficient_mu 0.260
_exptl_absorpt_correction_T_max 0.9547
_exptl_absorpt_correction_T_min 0.8853
_exptl_absorpt_correction_type multi-scan
_exptl_absorpt_process_details sadabs
_exptl_crystal_colour colorless
_exptl_crystal_density_diffrn 1.443
_exptl_crystal_density_method 'not measured'
_exptl_crystal_description block
_exptl_crystal_F_000 656
_exptl_crystal_size_max 0.48
_exptl_crystal_size_mid 0.46
_exptl_crystal_size_min 0.18
_refine_diff_density_max 0.318
_refine_diff_density_min -0.303
_refine_diff_density_rms 0.044
_refine_ls_abs_structure_details 'Flack H D (1983), Acta Cryst. A39, 876-881'
_refine_ls_abs_structure_Flack 0.04(11)
_refine_ls_extinction_method none
_refine_ls_goodness_of_fit_ref 1.074
_refine_ls_hydrogen_treatment constr
_refine_ls_matrix_type full
_refine_ls_number_parameters 190
_refine_ls_number_reflns 2583
_refine_ls_number_restraints 0
_refine_ls_restrained_S_all 1.074
_refine_ls_R_factor_all 0.0465
_refine_ls_R_factor_gt 0.0432
_refine_ls_shift/su_max 0.000
_refine_ls_shift/su_mean 0.000
_refine_ls_structure_factor_coef Fsqd
_refine_ls_weighting_details 'calc w=1/[\s^2^(Fo^2^)+(0.0804P)^2^+0.3402P] where P=(Fo^2^+2Fc^2^)/3'
_refine_ls_weighting_scheme calc
_refine_ls_wR_factor_gt 0.1219
_refine_ls_wR_factor_ref 0.1257
_reflns_number_gt 2408
_reflns_number_total 2583
_reflns_threshold_expression >2sigma(I)
_cod_data_source_file d0cc02876b2.cif
_cod_data_source_block z
_cod_depositor_comments
;
The following automatic conversions were performed:

data item '_symmetry_cell_setting' value 'Orthorhombic' was changed
to 'orthorhombic' in accordance with the
/home/data/users/saulius/crontab/automatic-downloads/rss-feeds/RSC/lib/dictionaries/cif_core.dic
dictionary named 'cif_core.dic' version 2.4.2 last updated on
2011-04-26.

Automatic conversion script
Id: cif_fix_values 7556 2019-12-06 15:28:31Z antanas 

 Adding full bibliography for 7126750.cif.
;
_cod_original_cell_volume 1465.01(10)
_cod_original_sg_symbol_H-M P2(1)2(1)2(1)
_cod_database_code 7126750

loop_
_symmetry_equiv_pos_as_xyz
'x, y, z'
'-x+1/2, -y, z+1/2'
'-x, y+1/2, -z+1/2'
'x+1/2, -y+1/2, -z'

loop_
_atom_site_label
_atom_site_type_symbol
_atom_site_fract_x
_atom_site_fract_y
_atom_site_fract_z
_atom_site_U_iso_or_equiv
_atom_site_adp_type
_atom_site_occupancy
_atom_site_symmetry_multiplicity
_atom_site_calc_flag
_atom_site_refinement_flags
_atom_site_disorder_assembly
_atom_site_disorder_group
S1 S 0.73665(8) 0.01510(7) 0.41604(5) 0.0597(2) Uani 1 1 d . . .
F1 F 0.4936(3) -0.3657(4) 0.7384(2) 0.1332(12) Uani 1 1 d . . .
F2 F 0.6796(3) -0.3219(3) 0.81016(16) 0.1086(9) Uani 1 1 d . . .
F3 F 0.5765(5) -0.1790(3) 0.7324(2) 0.1687(18) Uani 1 1 d . . .
O1 O 0.5149(3) -0.5735(2) 0.38678(17) 0.0797(8) Uani 1 1 d . . .
O2 O 0.4619(2) -0.3692(2) 0.37620(17) 0.0684(6) Uani 1 1 d . . .
O3 O 0.7720(2) -0.25887(18) 0.43519(16) 0.0596(5) Uani 1 1 d . . .
C1 C 0.6863(3) -0.3332(3) 0.6436(2) 0.0521(6) Uani 1 1 d . . .
H1A H 0.7696 -0.2832 0.6416 0.062 Uiso 1 1 calc R . .
C2 C 0.7226(4) -0.4746(3) 0.6445(3) 0.0813(10) Uani 1 1 d . . .
H2A H 0.8197 -0.4867 0.6402 0.098 Uiso 1 1 calc R . .
H2B H 0.6897 -0.5149 0.7023 0.098 Uiso 1 1 calc R . .
C3 C 0.6526(4) -0.5259(3) 0.5578(3) 0.0688(8) Uani 1 1 d . . .
H3A H 0.6526 -0.6109 0.5415 0.083 Uiso 1 1 calc R . .
C4 C 0.5915(3) -0.4390(2) 0.5072(2) 0.0469(6) Uani 1 1 d . . .
C5 C 0.6029(2) -0.3096(2) 0.55020(18) 0.0432(5) Uani 1 1 d . . .
H5A H 0.5132 -0.2758 0.5655 0.052 Uiso 1 1 calc R . .
C6 C 0.6792(2) -0.2204(2) 0.48385(19) 0.0432(6) Uani 1 1 d . . .
C7 C 0.6391(3) -0.0879(2) 0.48193(19) 0.0481(6) Uani 1 1 d . . .
C8 C 0.6325(4) 0.1361(3) 0.4435(2) 0.0670(8) Uani 1 1 d . . .
H8A H 0.6455 0.2180 0.4215 0.080 Uiso 1 1 calc R . .
C9 C 0.5294(4) 0.1023(3) 0.5001(3) 0.0712(9) Uani 1 1 d . . .
H9A H 0.4639 0.1584 0.5218 0.085 Uiso 1 1 calc R . .
C10 C 0.5301(3) -0.0272(3) 0.5238(2) 0.0593(7) Uani 1 1 d . . .
H10A H 0.4659 -0.0664 0.5624 0.071 Uiso 1 1 calc R . .
C11 C 0.6086(4) -0.3000(4) 0.7305(3) 0.0807(10) Uani 1 1 d . . .
C12 C 0.5156(3) -0.4551(3) 0.4168(2) 0.0510(6) Uani 1 1 d . . .
C13 C 0.4447(5) -0.6016(5) 0.2975(3) 0.1014(15) Uani 1 1 d . . .
H13A H 0.4190 -0.5232 0.2667 0.122 Uiso 1 1 calc R . .
H13B H 0.5057 -0.6461 0.2549 0.122 Uiso 1 1 calc R . .
C14 C 0.3319(5) -0.6729(6) 0.3122(4) 0.133(2) Uani 1 1 d . . .
H14A H 0.2897 -0.6910 0.2518 0.199 Uiso 1 1 calc R . .
H14B H 0.2697 -0.6276 0.3522 0.199 Uiso 1 1 calc R . .
H14C H 0.3568 -0.7504 0.3429 0.199 Uiso 1 1 calc R . .

loop_
_atom_site_aniso_label
_atom_site_aniso_U_11
_atom_site_aniso_U_22
_atom_site_aniso_U_33
_atom_site_aniso_U_23
_atom_site_aniso_U_13
_atom_site_aniso_U_12
S1 0.0687(5) 0.0511(4) 0.0592(4) 0.0055(3) 0.0009(3) -0.0071(3)
F1 0.0716(13) 0.244(4) 0.0834(16) 0.036(2) 0.0134(12) -0.0182(19)
F2 0.1238(19) 0.150(2) 0.0522(11) -0.0118(13) -0.0173(12) 0.0005(18)
F3 0.276(5) 0.141(3) 0.0896(19) -0.0516(19) -0.023(3) 0.101(3)
O1 0.121(2) 0.0499(11) 0.0679(14) -0.0044(10) -0.0385(14) -0.0129(13)
O2 0.0706(13) 0.0633(12) 0.0714(13) 0.0067(11) -0.0250(11) 0.0083(11)
O3 0.0485(10) 0.0563(10) 0.0740(13) 0.0036(9) 0.0112(10) 0.0063(8)
C1 0.0484(14) 0.0564(14) 0.0515(15) -0.0021(13) -0.0080(12) -0.0101(11)
C2 0.104(3) 0.0707(19) 0.070(2) -0.0063(17) -0.035(2) 0.022(2)
C3 0.089(2) 0.0475(14) 0.0695(19) -0.0064(14) -0.0250(17) 0.0139(15)
C4 0.0431(12) 0.0414(12) 0.0563(14) -0.0001(10) -0.0072(11) -0.0015(10)
C5 0.0361(11) 0.0404(11) 0.0531(13) -0.0014(10) -0.0036(10) -0.0001(10)
C6 0.0349(12) 0.0446(13) 0.0501(14) -0.0016(10) -0.0042(10) -0.0012(10)
C7 0.0514(14) 0.0447(13) 0.0483(14) -0.0001(11) -0.0062(11) -0.0017(11)
C8 0.091(2) 0.0425(13) 0.0672(19) 0.0011(13) -0.0042(17) -0.0018(15)
C9 0.079(2) 0.0465(16) 0.088(2) -0.0018(15) 0.0049(18) 0.0119(15)
C10 0.0597(16) 0.0418(13) 0.0763(19) 0.0013(13) 0.0052(14) 0.0067(12)
C11 0.091(3) 0.095(3) 0.0566(18) -0.0105(18) -0.0045(18) 0.011(2)
C12 0.0479(13) 0.0491(14) 0.0560(15) 0.0013(12) -0.0082(12) -0.0050(11)
C13 0.144(4) 0.098(3) 0.062(2) 0.0033(19) -0.037(2) -0.051(3)
C14 0.122(4) 0.197(6) 0.079(3) 0.034(3) -0.036(3) -0.083(4)

loop_
_atom_type_symbol
_atom_type_description
_atom_type_scat_dispersion_real
_atom_type_scat_dispersion_imag
_atom_type_scat_source
C C 0.0033 0.0016 'International Tables Vol C Tables 4.2.6.8 and 6.1.1.4'
H H 0.0000 0.0000 'International Tables Vol C Tables 4.2.6.8 and 6.1.1.4'
O O 0.0106 0.0060 'International Tables Vol C Tables 4.2.6.8 and 6.1.1.4'
F F 0.0171 0.0103 'International Tables Vol C Tables 4.2.6.8 and 6.1.1.4'
S S 0.1246 0.1234 'International Tables Vol C Tables 4.2.6.8 and 6.1.1.4'

loop_
_geom_angle_atom_site_label_1
_geom_angle_atom_site_label_2
_geom_angle_atom_site_label_3
_geom_angle
_geom_angle_site_symmetry_1
_geom_angle_site_symmetry_3
_geom_angle_publ_flag
C8 S1 C7 91.16(14) . . ?
C12 O1 C13 117.8(3) . . ?
C11 C1 C2 110.2(3) . . ?
C11 C1 C5 111.9(2) . . ?
C2 C1 C5 106.5(2) . . ?
C11 C1 H1A 109.4 . . ?
C2 C1 H1A 109.4 . . ?
C5 C1 H1A 109.4 . . ?
C3 C2 C1 103.9(2) . . ?
C3 C2 H2A 111.0 . . ?
C1 C2 H2A 111.0 . . ?
C3 C2 H2B 111.0 . . ?
C1 C2 H2B 111.0 . . ?
H2A C2 H2B 109.0 . . ?
C4 C3 C2 113.2(3) . . ?
C4 C3 H3A 123.4 . . ?
C2 C3 H3A 123.4 . . ?
C3 C4 C12 127.8(3) . . ?
C3 C4 C5 113.2(2) . . ?
C12 C4 C5 119.0(2) . . ?
C4 C5 C6 111.2(2) . . ?
C4 C5 C1 103.1(2) . . ?
C6 C5 C1 110.3(2) . . ?
C4 C5 H5A 110.7 . . ?
C6 C5 H5A 110.7 . . ?
C1 C5 H5A 110.7 . . ?
O3 C6 C7 121.3(2) . . ?
O3 C6 C5 120.4(2) . . ?
C7 C6 C5 118.3(2) . . ?
C10 C7 C6 130.6(3) . . ?
C10 C7 S1 111.5(2) . . ?
C6 C7 S1 117.9(2) . . ?
C9 C8 S1 113.2(2) . . ?
C9 C8 H8A 123.4 . . ?
S1 C8 H8A 123.4 . . ?
C8 C9 C10 113.3(3) . . ?
C8 C9 H9A 123.3 . . ?
C10 C9 H9A 123.3 . . ?
C7 C10 C9 110.9(3) . . ?
C7 C10 H10A 124.6 . . ?
C9 C10 H10A 124.6 . . ?
F3 C11 F2 106.2(3) . . ?
F3 C11 F1 107.5(4) . . ?
F2 C11 F1 106.7(3) . . ?
F3 C11 C1 111.8(4) . . ?
F2 C11 C1 111.7(3) . . ?
F1 C11 C1 112.6(3) . . ?
O2 C12 O1 124.7(3) . . ?
O2 C12 C4 122.8(3) . . ?
O1 C12 C4 112.5(2) . . ?
C14 C13 O1 111.9(4) . . ?
C14 C13 H13A 109.2 . . ?
O1 C13 H13A 109.2 . . ?
C14 C13 H13B 109.2 . . ?
O1 C13 H13B 109.2 . . ?
H13A C13 H13B 107.9 . . ?
C13 C14 H14A 109.5 . . ?
C13 C14 H14B 109.5 . . ?
H14A C14 H14B 109.5 . . ?
C13 C14 H14C 109.5 . . ?
H14A C14 H14C 109.5 . . ?
H14B C14 H14C 109.5 . . ?

loop_
_geom_bond_atom_site_label_1
_geom_bond_atom_site_label_2
_geom_bond_distance
_geom_bond_site_symmetry_2
_geom_bond_publ_flag
S1 C8 1.690(3) . ?
S1 C7 1.724(3) . ?
F1 C11 1.337(5) . ?
F2 C11 1.335(4) . ?
F3 C11 1.323(5) . ?
O1 C12 1.325(4) . ?
O1 C13 1.458(4) . ?
O2 C12 1.197(4) . ?
O3 C6 1.212(3) . ?
C1 C11 1.479(5) . ?
C1 C2 1.543(4) . ?
C1 C5 1.564(4) . ?
C1 H1A 0.9800 . ?
C2 C3 1.498(4) . ?
C2 H2A 0.9700 . ?
C2 H2B 0.9700 . ?
C3 C4 1.309(4) . ?
C3 H3A 0.9300 . ?
C4 C12 1.479(4) . ?
C4 C5 1.504(3) . ?
C5 C6 1.524(4) . ?
C5 H5A 0.9800 . ?
C6 C7 1.461(3) . ?
C7 C10 1.385(4) . ?
C8 C9 1.339(5) . ?
C8 H8A 0.9300 . ?
C9 C10 1.413(4) . ?
C9 H9A 0.9300 . ?
C10 H10A 0.9300 . ?
C13 C14 1.363(6) . ?
C13 H13A 0.9700 . ?
C13 H13B 0.9700 . ?
C14 H14A 0.9600 . ?
C14 H14B 0.9600 . ?
C14 H14C 0.9600 . ?

loop_
_geom_torsion_atom_site_label_1
_geom_torsion_atom_site_label_2
_geom_torsion_atom_site_label_3
_geom_torsion_atom_site_label_4
_geom_torsion
_geom_torsion_site_symmetry_1
_geom_torsion_site_symmetry_2
_geom_torsion_site_symmetry_3
_geom_torsion_site_symmetry_4
_geom_torsion_publ_flag
C11 C1 C2 C3 118.0(3) . . . . ?
C5 C1 C2 C3 -3.6(4) . . . . ?
C1 C2 C3 C4 3.4(4) . . . . ?
C2 C3 C4 C12 178.6(3) . . . . ?
C2 C3 C4 C5 -1.7(4) . . . . ?
C3 C4 C5 C6 117.4(3) . . . . ?
C12 C4 C5 C6 -62.8(3) . . . . ?
C3 C4 C5 C1 -0.7(3) . . . . ?
C12 C4 C5 C1 179.0(2) . . . . ?
C11 C1 C5 C4 -117.8(3) . . . . ?
C2 C1 C5 C4 2.7(3) . . . . ?
C11 C1 C5 C6 123.4(3) . . . . ?
C2 C1 C5 C6 -116.1(3) . . . . ?
C4 C5 C6 O3 -35.1(3) . . . . ?
C1 C5 C6 O3 78.6(3) . . . . ?
C4 C5 C6 C7 146.0(2) . . . . ?
C1 C5 C6 C7 -100.3(3) . . . . ?
O3 C6 C7 C10 173.0(3) . . . . ?
C5 C6 C7 C10 -8.0(4) . . . . ?
O3 C6 C7 S1 -5.3(3) . . . . ?
C5 C6 C7 S1 173.58(18) . . . . ?
C8 S1 C7 C10 -0.4(2) . . . . ?
C8 S1 C7 C6 178.3(2) . . . . ?
C7 S1 C8 C9 0.5(3) . . . . ?
S1 C8 C9 C10 -0.4(4) . . . . ?
C6 C7 C10 C9 -178.2(3) . . . . ?
S1 C7 C10 C9 0.3(3) . . . . ?
C8 C9 C10 C7 0.1(5) . . . . ?
C2 C1 C11 F3 179.6(4) . . . . ?
C5 C1 C11 F3 -62.0(4) . . . . ?
C2 C1 C11 F2 60.8(4) . . . . ?
C5 C1 C11 F2 179.2(3) . . . . ?
C2 C1 C11 F1 -59.2(4) . . . . ?
C5 C1 C11 F1 59.2(4) . . . . ?
C13 O1 C12 O2 0.5(5) . . . . ?
C13 O1 C12 C4 -179.2(3) . . . . ?
C3 C4 C12 O2 179.3(3) . . . . ?
C5 C4 C12 O2 -0.4(4) . . . . ?
C3 C4 C12 O1 -0.9(4) . . . . ?
C5 C4 C12 O1 179.4(3) . . . . ?
C12 O1 C13 C14 -112.1(5) . . . . ?
